data_4515567
loop_
_publ_author_name
'Teng, Shenghan'
'Tessensohn, Malcolm E.'
'Webster, Richard D.'
'Zhou, Jianrong Steve'

_publ_section_title
;
 Palladium-Catalyzed Intermolecular Heck-Type Reaction of Epoxides
;
_journal_issue 8
_journal_name_full 'ACS Catalysis'
_journal_page_first 7439
_journal_paper_doi 10.1021/acscatal.8b02029
_journal_volume 8
_journal_year 2018
_chemical_formula_sum 'C15 H18 O2'
_chemical_formula_weight 230.29
_space_group_crystal_system monoclinic
_space_group_IT_number 14
_space_group_name_Hall '-P 2ybc'
_space_group_name_H-M_alt 'P 1 21/c 1'
_atom_sites_solution_hydrogens geom
_cell_angle_alpha 90
_cell_angle_beta 104.8511(19)
_cell_angle_gamma 90
_cell_formula_units_Z 4
_cell_length_a 14.4350(8)
_cell_length_b 5.4011(3)
_cell_length_c 16.2501(9)
_cell_measurement_reflns_used 3573
_cell_measurement_temperature 100.(2)
_cell_measurement_theta_max 28.2998
_cell_measurement_theta_min 2.5934
_cell_volume 1224.62(12)
_computing_cell_refinement 'SAINT V8.38A (Bruker AXS Inc., 2017)'
_computing_data_collection 'APEX3 (Bruker AXS Inc., 2017)'
_computing_data_reduction 'SAINT V8.38A (Bruker AXS Inc., 2017)'
_computing_publication_material 'APEX3 (Bruker AXS Inc., 2017)'
_computing_structure_refinement 'SHELXL-2016/6 (Sheldrick, 2016)'
_computing_structure_solution 'XS, VERSION 2013/1'
_diffrn_ambient_temperature 100.(2)
_diffrn_detector_area_resol_mean 7.4074
_diffrn_measured_fraction_theta_full 0.995
_diffrn_measured_fraction_theta_max 0.995
_diffrn_measurement_device_type 'Photon II CPADs detector'
_diffrn_measurement_method 'phi and omega scans'
_diffrn_radiation_monochromator 'Multilayer Mirror'
_diffrn_radiation_type MoK\a
_diffrn_radiation_wavelength 0.71073
_diffrn_reflns_av_R_equivalents 0.0378
_diffrn_reflns_av_unetI/netI 0.0413
_diffrn_reflns_limit_h_max 19
_diffrn_reflns_limit_h_min -18
_diffrn_reflns_limit_k_max 7
_diffrn_reflns_limit_k_min -7
_diffrn_reflns_limit_l_max 19
_diffrn_reflns_limit_l_min -21
_diffrn_reflns_number 10504
_diffrn_reflns_theta_full 28.31
_diffrn_reflns_theta_max 28.31
_diffrn_reflns_theta_min 2.59
_diffrn_source 'Incoatec microfocus source'
_diffrn_source_type 'Bruker D8 Quest'
_exptl_absorpt_coefficient_mu 0.081
_exptl_absorpt_correction_T_max 0.99
_exptl_absorpt_correction_T_min 0.86
_exptl_absorpt_correction_type multi-scan
_exptl_absorpt_process_details
;
SADABS-2016/2 - Bruker AXS area detector scaling and absorption correction
;
_exptl_crystal_colour colourless
_exptl_crystal_density_diffrn 1.249
_exptl_crystal_density_method 'not measured'
_exptl_crystal_description block
_exptl_crystal_F_000 496
_exptl_crystal_size_max 0.220
_exptl_crystal_size_mid 0.160
_exptl_crystal_size_min 0.120
_refine_diff_density_max 0.336
_refine_diff_density_min -0.223
_refine_ls_extinction_method none
_refine_ls_goodness_of_fit_ref 1.049
_refine_ls_hydrogen_treatment constr
_refine_ls_matrix_type full
_refine_ls_number_parameters 156
_refine_ls_number_reflns 3030
_refine_ls_number_restraints 0
_refine_ls_restrained_S_all 1.049
_refine_ls_R_factor_all 0.0714
_refine_ls_R_factor_gt 0.0488
_refine_ls_shift/su_max 0.023
_refine_ls_shift/su_mean 0.002
_refine_ls_structure_factor_coef Fsqd
_refine_ls_weighting_details 'w=1/[\s^2^(Fo^2^)+(0.0600P)^2^+0.6192P] where P=(Fo^2^+2Fc^2^)/3'
_refine_ls_weighting_scheme calc
_refine_ls_wR_factor_gt 0.1240
_refine_ls_wR_factor_ref 0.1423
_reflns_number_gt 2252
_reflns_number_total 3030
_reflns_threshold_expression 'I > 2\s(I)'
_cod_data_source_file cs8b02029_si_004.cif
_cod_data_source_block zhou88m
_cod_depositor_comments
;
The following automatic conversions were performed:

data item '_exptl_absorpt_correction_type' value 'Multi-Scan' was
changed to 'multi-scan' in accordance with the
/home/data/users/saulius/crontab/automatic-downloads/current/ACS/lib/dictionaries/cif_core.dic
dictionary named 'cif_core.dic' version 2.4.2 last updated on
2011-04-26.

Automatic conversion script
Id: cif_fix_values 6909 2019-04-08 15:41:33Z antanas 
;
_cod_database_code 4515567

loop_
_space_group_symop_operation_xyz
'x, y, z'
'-x, y+1/2, -z+1/2'
'-x, -y, -z'
'x, -y-1/2, z-1/2'

loop_
_atom_site_type_symbol
_atom_site_label
_atom_site_fract_x
_atom_site_fract_y
_atom_site_fract_z
_atom_site_U_iso_or_equiv
_atom_site_adp_type
_atom_site_calc_flag
_atom_site_refinement_flags_adp
_atom_site_refinement_flags_posn
_atom_site_occupancy
C C1 0.62912(11) 0.7045(3) 0.74153(10) 0.0235(3) Uani d . . 1
H H1 0.616392 0.842705 0.778097 0.028 Uiso calc U R 1
C C2 0.53814(11) 0.6505(3) 0.67214(11) 0.0264(4) Uani d . . 1
H H2A 0.480724 0.671942 0.694143 0.032 Uiso calc U R 1
H H2B 0.53895 0.4791 0.650784 0.032 Uiso calc U R 1
C C3 0.53788(12) 0.8385(4) 0.60117(12) 0.0330(4) Uani d . . 1
H H3A 0.487929 0.965788 0.598799 0.04 Uiso calc U R 1
H H3B 0.52506 0.754358 0.545253 0.04 Uiso calc U R 1
C C4 0.63855(11) 0.9582(3) 0.62342(11) 0.0260(4) Uani d . . 1
H H4A 0.664569 0.963998 0.572698 0.031 Uiso calc U R 1
H H4B 0.635884 1.128894 0.644919 0.031 Uiso calc U R 1
C C5 0.70080(11) 0.7926(3) 0.69263(10) 0.0226(3) Uani d . . 1
H H5 0.722956 0.646583 0.664951 0.027 Uiso calc U R 1
C C6 0.78609(11) 0.9169(3) 0.74961(10) 0.0224(3) Uani d . . 1
H H6 0.778308 1.080166 0.768493 0.027 Uiso calc U R 1
C C7 0.87197(11) 0.8127(3) 0.77536(10) 0.0211(3) Uani d . . 1
H H7 0.879081 0.654599 0.752084 0.025 Uiso calc U R 1
C C8 0.95736(11) 0.9140(3) 0.83581(9) 0.0190(3) Uani d . . 1
C C9 0.95811(11) 1.1383(3) 0.87988(10) 0.0206(3) Uani d . . 1
H H9 0.901271 1.234488 0.870631 0.025 Uiso calc U R 1
C C10 1.04127(11) 1.2200(3) 0.93674(10) 0.0194(3) Uani d . . 1
H H10 1.040734 1.371866 0.966078 0.023 Uiso calc U R 1
C C11 1.12601(10) 1.0821(3) 0.95160(9) 0.0179(3) Uani d . . 1
C C12 1.12549(11) 0.8596(3) 0.90785(10) 0.0204(3) Uani d . . 1
H H12 1.182238 0.762915 0.917401 0.024 Uiso calc U R 1
C C13 1.04246(11) 0.7790(3) 0.85050(10) 0.0202(3) Uani d . . 1
H H13 1.043519 0.628496 0.820519 0.024 Uiso calc U R 1
C C14 1.21279(11) 1.1736(3) 1.01457(10) 0.0207(3) Uani d . . 1
C C15 1.30200(11) 1.0165(3) 1.03496(11) 0.0272(4) Uani d . . 1
H H15A 1.354832 1.109386 1.071989 0.041 Uiso calc U R 1
H H15B 1.318828 0.972616 0.982082 0.041 Uiso calc U R 1
H H15C 1.290358 0.865177 1.064064 0.041 Uiso calc U R 1
O O1 0.65882(8) 0.4921(2) 0.79292(7) 0.0268(3) Uani d . . 1
H H1A 0.699033 0.533712 0.837973 0.04 Uiso calc U R 1
O O2 1.21145(8) 1.3739(2) 1.05000(7) 0.0279(3) Uani d . . 1

loop_
_atom_site_aniso_label
_atom_site_aniso_U_11
_atom_site_aniso_U_22
_atom_site_aniso_U_33
_atom_site_aniso_U_12
_atom_site_aniso_U_13
_atom_site_aniso_U_23
C1 0.0208(7) 0.0231(8) 0.0258(8) -0.0011(6) 0.0048(6) -0.0002(7)
C2 0.0186(7) 0.0281(8) 0.0305(9) -0.0019(6) 0.0028(6) -0.0014(7)
C3 0.0204(8) 0.0466(11) 0.0295(9) -0.0006(8) 0.0019(7) 0.0074(8)
C4 0.0234(8) 0.0274(8) 0.0262(8) 0.0010(7) 0.0048(6) 0.0029(7)
C5 0.0187(7) 0.0249(8) 0.0240(8) -0.0001(6) 0.0051(6) -0.0012(7)
C6 0.0211(7) 0.0231(7) 0.0233(8) -0.0040(6) 0.0063(6) 0.0002(6)
C7 0.0222(7) 0.0206(7) 0.0204(7) -0.0033(6) 0.0053(6) 0.0005(6)
C8 0.0203(7) 0.0203(7) 0.0175(7) -0.0022(6) 0.0067(6) 0.0032(6)
C9 0.0181(7) 0.0214(7) 0.0236(8) 0.0025(6) 0.0078(6) 0.0032(6)
C10 0.0227(7) 0.0172(7) 0.0200(7) 0.0010(6) 0.0084(6) 0.0011(6)
C11 0.0190(7) 0.0198(7) 0.0153(7) -0.0012(6) 0.0054(5) 0.0043(6)
C12 0.0209(7) 0.0202(7) 0.0205(7) 0.0021(6) 0.0062(6) 0.0028(6)
C13 0.0245(7) 0.0190(7) 0.0180(7) 0.0004(6) 0.0069(6) -0.0003(6)
C14 0.0226(7) 0.0227(7) 0.0168(7) -0.0018(6) 0.0049(6) 0.0055(6)
C15 0.0214(8) 0.0326(9) 0.0251(8) 0.0018(7) 0.0016(6) 0.0029(7)
O1 0.0283(6) 0.0234(6) 0.0252(6) -0.0051(5) 0.0003(5) 0.0025(5)
O2 0.0327(6) 0.0216(6) 0.0251(6) -0.0021(5) -0.0005(5) -0.0009(5)

loop_
_atom_type_symbol
_atom_type_description
_atom_type_scat_dispersion_real
_atom_type_scat_dispersion_imag
_atom_type_scat_source
C C 0.0033 0.0016 'International Tables Vol C Tables 4.2.6.8 and 6.1.1.4'
H H 0.0000 0.0000 'International Tables Vol C Tables 4.2.6.8 and 6.1.1.4'
O O 0.0106 0.0060 'International Tables Vol C Tables 4.2.6.8 and 6.1.1.4'

loop_
_geom_angle_atom_site_label_1
_geom_angle_atom_site_label_2
_geom_angle_atom_site_label_3
_geom_angle
O1 C1 C2 110.73(13)
O1 C1 C5 114.44(13)
C2 C1 C5 104.12(13)
C1 C2 C3 105.37(13)
C2 C3 C4 106.24(13)
C5 C4 C3 105.43(13)
C6 C5 C4 115.23(14)
C6 C5 C1 112.09(13)
C4 C5 C1 102.39(12)
C7 C6 C5 123.96(15)
C6 C7 C8 127.43(15)
C13 C8 C9 118.13(14)
C13 C8 C7 118.04(14)
C9 C8 C7 123.83(14)
C10 C9 C8 120.41(14)
C9 C10 C11 121.02(14)
C12 C11 C10 118.69(14)
C12 C11 C14 122.10(14)
C10 C11 C14 119.20(14)
C13 C12 C11 120.24(14)
C12 C13 C8 121.51(14)
O2 C14 C11 120.30(14)
O2 C14 C15 120.57(14)
C11 C14 C15 119.13(14)

loop_
_geom_bond_atom_site_label_1
_geom_bond_atom_site_label_2
_geom_bond_distance
C1 O1 1.419(2)
C1 C2 1.524(2)
C1 C5 1.533(2)
C2 C3 1.536(2)
C3 C4 1.546(2)
C4 C5 1.535(2)
C5 C6 1.496(2)
C6 C7 1.328(2)
C7 C8 1.471(2)
C8 C13 1.395(2)
C8 C9 1.406(2)
C9 C10 1.386(2)
C10 C11 1.399(2)
C11 C12 1.395(2)
C11 C14 1.484(2)
C12 C13 1.386(2)
C14 O2 1.2281(19)
C14 C15 1.506(2)
